data_2022980
loop_
_publ_author_name
'Upmann, Daniel'
'Jones, Peter G.'
'Bockfeld, Dirk'
'T&#xe2;rcoveanu, Eliza'

_publ_section_title
;
 Crystal structures of sixteen phosphane chalcogenide complexes of gold(I)
 chloride, bromide and iodide.
;
_journal_coeditor_code YZ2044
_journal_issue 'Pt 1'
_journal_name_full 'Acta crystallographica. Section E, Crystallographic communications'
_journal_page_first 34
_journal_page_last 49
_journal_paper_doi 10.1107/S2056989023010459
_journal_volume 80
_journal_year 2024
_chemical_formula_iupac '[Au I (C11 H25 P Se)]'
_chemical_formula_moiety 'C11 H25 Au I P Se'
_chemical_formula_sum 'C11 H25 Au I P Se'
_chemical_formula_weight 591.10
_chemical_name_systematic
;
[Bis(<i>tert</i>-butyl)(propan-2-yl)phosphane selenide-\k<i>Se</i>]iodidogold
;
_space_group_crystal_system tetragonal
_space_group_IT_number 96
_space_group_name_Hall 'P 4nw 2abw'
_space_group_name_H-M_alt 'P 43 21 2'
_atom_sites_solution_hydrogens geom
_atom_sites_solution_primary direct
_atom_sites_solution_secondary difmap
_audit_creation_method SHELXL-2019/3
_cell_angle_alpha 90
_cell_angle_beta 90
_cell_angle_gamma 90
_cell_formula_units_Z 8
_cell_length_a 10.7755(2)
_cell_length_b 10.7755(2)
_cell_length_c 28.3769(5)
_cell_measurement_reflns_used 52249
_cell_measurement_temperature 100(2)
_cell_measurement_theta_max 30.7912
_cell_measurement_theta_min 2.1487
_cell_volume 3294.88(10)
_computing_cell_refinement
;
CrysAlisPro, Version 1.171.35.11 (Rigaku OD, 2020)
;
_computing_data_collection
;
CrysAlisPro, Version 1.171.35.11 (Rigaku OD, 2020)
;
_computing_data_reduction
;
CrysAlisPro, Version 1.171.35.11 (Rigaku OD, 2020)
;
_computing_molecular_graphics
;
Bruker XP (Bruker, 1998)
;
_computing_publication_material
;
SHELXL-2019/3 (Sheldrick, 2015)
;
_computing_structure_refinement
;
SHELXL-2019/3 (Sheldrick, 2015)
;
_computing_structure_solution
;
SHELXS-97 (Sheldrick, 2008)
;
_diffrn_ambient_temperature 100(2)
_diffrn_detector_area_resol_mean 16.1419
_diffrn_measured_fraction_theta_full 0.997
_diffrn_measured_fraction_theta_max 0.997
_diffrn_measurement_device_type 'Oxford Diffraction Xcalibur, Eos'
_diffrn_measurement_method '\w scans'
_diffrn_radiation_type MoK\a
_diffrn_radiation_wavelength 0.71073
_diffrn_reflns_av_R_equivalents 0.0441
_diffrn_reflns_av_unetI/netI 0.0134
_diffrn_reflns_limit_h_max 15
_diffrn_reflns_limit_h_min -15
_diffrn_reflns_limit_k_max 15
_diffrn_reflns_limit_k_min -15
_diffrn_reflns_limit_l_max 39
_diffrn_reflns_limit_l_min -39
_diffrn_reflns_number 140787
_diffrn_reflns_theta_full 30.000
_diffrn_reflns_theta_max 30.032
_diffrn_reflns_theta_min 2.373
_diffrn_source 'fine-focus sealed tube'
_exptl_absorpt_coefficient_mu 13.085
_exptl_absorpt_correction_T_max 0.2443
_exptl_absorpt_correction_T_min 0.0916
_exptl_absorpt_correction_type multi-scan
_exptl_absorpt_process_details
;
CrysAlisPro, Version 1.171.35.11 (Rigaku OD, 2020)
;
_exptl_crystal_colour colourless
_exptl_crystal_density_diffrn 2.383
_exptl_crystal_density_method 'not measured'
_exptl_crystal_description plate
_exptl_crystal_F_000 2176
_exptl_crystal_size_max 0.35
_exptl_crystal_size_mid 0.2
_exptl_crystal_size_min 0.15
_refine_diff_density_max 1.402
_refine_diff_density_min -1.513
_refine_ls_abs_structure_details
;
 Refined as an inversion twin
;
_refine_ls_abs_structure_Flack 0.086(12)
_refine_ls_extinction_method none
_refine_ls_goodness_of_fit_ref 1.421
_refine_ls_hydrogen_treatment constr
_refine_ls_matrix_type full
_refine_ls_number_parameters 145
_refine_ls_number_reflns 4829
_refine_ls_number_restraints 66
_refine_ls_restrained_S_all 1.413
_refine_ls_R_factor_all 0.0327
_refine_ls_R_factor_gt 0.0320
_refine_ls_shift/su_max 0.001
_refine_ls_shift/su_mean 0.000
_refine_ls_structure_factor_coef Fsqd
_refine_ls_weighting_details 'w=1/[\s^2^(Fo^2^)+46.6959P] where P=(Fo^2^+2Fc^2^)/3'
_refine_ls_weighting_scheme calc
_refine_ls_wR_factor_gt 0.0782
_refine_ls_wR_factor_ref 0.0784
_reflns_number_gt 4768
_reflns_number_total 4829
_reflns_threshold_expression 'I > 2\s(I)'
_cod_data_source_file yz2044sup1.cif
_cod_data_source_block 7c
_cod_depositor_comments 'Adding full bibliography for 2022965--2022980.cif.'
_cod_original_cell_volume 3294.86(14)
_cod_database_code 2022980
_cod_database_fobs_code 2022980
_shelx_space_group_comment
;
The symmetry employed for this shelxl refinement is uniquely defined
by the following loop, which should always be used as a source of
symmetry information in preference to the above space-group names.
They are only intended as comments.
;
_shelx_estimated_absorpt_t_min 0.092
_shelx_estimated_absorpt_t_max 0.244

loop_
_space_group_symop_operation_xyz
'x, y, z'
'-x, -y, z+1/2'
'-y+1/2, x+1/2, z+3/4'
'y+1/2, -x+1/2, z+1/4'
'-x+1/2, y+1/2, -z+3/4'
'x+1/2, -y+1/2, -z+1/4'
'y, x, -z'
'-y, -x, -z+1/2'

loop_
_atom_site_type_symbol
_atom_site_label
_atom_site_fract_x
_atom_site_fract_y
_atom_site_fract_z
_atom_site_U_iso_or_equiv
_atom_site_adp_type
_atom_site_calc_flag
_atom_site_occupancy
_atom_site_disorder_assembly
_atom_site_disorder_group
Au Au1 0.10475(3) 0.01896(4) 0.29317(2) 0.01310(8) Uani d 1 . .
I I1 -0.06625(6) 0.01598(7) 0.35532(2) 0.01677(13) Uani d 1 . .
P P1 0.4384(2) 0.0280(3) 0.27711(9) 0.0108(4) Uani d 1 . .
Se Se1 0.26671(10) 0.03495(11) 0.23536(4) 0.0154(2) Uani d 1 . .
C C1 0.4696(11) -0.1368(10) 0.2952(4) 0.021(2) Uani d 1 . .
C C2 0.4370(11) 0.1386(11) 0.3281(4) 0.017(2) Uani d 1 . .
C C3 0.5552(10) 0.0711(11) 0.2319(4) 0.017(2) Uani d 1 . .
H H3 0.535450 0.016609 0.204401 0.021 Uiso calc 1 . .
C C11 0.5839(11) -0.1471(13) 0.3288(5) 0.026(3) Uani d 1 . .
H H11A 0.563922 -0.108623 0.359150 0.039 Uiso calc 1 . .
H H11B 0.655008 -0.104467 0.314634 0.039 Uiso calc 1 . .
H H11C 0.604403 -0.234785 0.333673 0.039 Uiso calc 1 . .
C C12 0.4959(12) -0.2106(12) 0.2497(5) 0.032(3) Uani d 1 . .
H H12A 0.502361 -0.299102 0.257209 0.048 Uiso calc 1 . .
H H12B 0.574083 -0.181913 0.235796 0.048 Uiso calc 1 . .
H H12C 0.428115 -0.197522 0.227246 0.048 Uiso calc 1 . .
C C13 0.3540(13) -0.1964(12) 0.3179(5) 0.029(3) Uani d 1 . .
H H13A 0.285826 -0.197354 0.294975 0.044 Uiso calc 1 . .
H H13B 0.329194 -0.148209 0.345581 0.044 Uiso calc 1 . .
H H13C 0.373363 -0.281666 0.327387 0.044 Uiso calc 1 . .
C C21 0.5720(11) 0.1712(12) 0.3417(4) 0.022(2) Uani d 1 . .
H H21A 0.612486 0.213461 0.315245 0.034 Uiso calc 1 . .
H H21B 0.617442 0.094919 0.349167 0.034 Uiso calc 1 . .
H H21C 0.571818 0.225956 0.369277 0.034 Uiso calc 1 . .
C C22 0.3696(11) 0.2575(12) 0.3139(5) 0.027(3) Uani d 1 . .
H H22A 0.280471 0.240883 0.311313 0.040 Uiso calc 1 . .
H H22B 0.401378 0.286347 0.283482 0.040 Uiso calc 1 . .
H H22C 0.383792 0.321443 0.337872 0.040 Uiso calc 1 . .
C C23 0.3693(11) 0.0844(13) 0.3704(4) 0.024(3) Uani d 1 . .
H H23A 0.383259 0.137216 0.397969 0.037 Uiso calc 1 . .
H H23B 0.400907 0.000742 0.376757 0.037 Uiso calc 1 . .
H H23C 0.280248 0.080119 0.363613 0.037 Uiso calc 1 . .
C C31 0.6937(10) 0.0481(13) 0.2414(5) 0.025(3) Uani d 1 . .
H H31A 0.741704 0.068017 0.213067 0.038 Uiso calc 1 . .
H H31B 0.706479 -0.039266 0.249700 0.038 Uiso calc 1 . .
H H31C 0.721297 0.100862 0.267518 0.038 Uiso calc 1 . .
C C32 0.5353(14) 0.2050(13) 0.2131(4) 0.031(3) Uani d 1 . .
H H32A 0.572170 0.264555 0.235183 0.046 Uiso calc 1 . .
H H32B 0.446257 0.221538 0.210131 0.046 Uiso calc 1 . .
H H32C 0.575086 0.213473 0.182239 0.046 Uiso calc 1 . .

loop_
_atom_site_aniso_label
_atom_site_aniso_U_11
_atom_site_aniso_U_22
_atom_site_aniso_U_33
_atom_site_aniso_U_12
_atom_site_aniso_U_13
_atom_site_aniso_U_23
Au1 0.01105(16) 0.01416(16) 0.01408(15) 0.00213(13) -0.00131(13) -0.00219(13)
I1 0.0170(3) 0.0162(3) 0.0172(3) 0.0034(2) 0.0030(2) -0.0005(2)
P1 0.0105(10) 0.0121(11) 0.0097(10) 0.0007(9) 0.0008(8) -0.0005(9)
Se1 0.0131(4) 0.0235(5) 0.0096(4) -0.0014(4) -0.0020(3) -0.0017(4)
C1 0.019(5) 0.017(5) 0.028(5) 0.003(4) 0.000(5) 0.002(4)
C2 0.019(5) 0.022(5) 0.011(4) -0.004(4) -0.003(4) -0.002(4)
C3 0.014(4) 0.023(5) 0.015(4) -0.009(4) 0.003(4) 0.001(4)
C11 0.010(5) 0.026(6) 0.043(7) 0.004(4) -0.006(5) 0.009(5)
C12 0.022(6) 0.019(5) 0.055(8) -0.007(5) 0.010(6) -0.012(5)
C13 0.023(6) 0.020(6) 0.045(7) -0.003(5) 0.009(5) 0.014(5)
C21 0.020(6) 0.024(6) 0.024(6) 0.000(4) -0.007(4) -0.013(4)
C22 0.019(6) 0.025(6) 0.036(6) 0.007(4) -0.006(5) -0.013(5)
C23 0.018(5) 0.039(7) 0.017(5) 0.006(5) 0.000(4) -0.004(5)
C31 0.010(5) 0.038(7) 0.028(6) -0.002(5) 0.006(4) 0.003(5)
C32 0.034(7) 0.035(7) 0.023(6) -0.014(6) 0.000(5) 0.012(5)

loop_
_atom_type_symbol
_atom_type_description
_atom_type_scat_dispersion_real
_atom_type_scat_dispersion_imag
_atom_type_scat_source
C C 0.0033 0.0016 'International Tables Vol C Tables 4.2.6.8 and 6.1.1.4'
H H 0.0000 0.0000 'International Tables Vol C Tables 4.2.6.8 and 6.1.1.4'
P P 0.1023 0.0942 'International Tables Vol C Tables 4.2.6.8 and 6.1.1.4'
Se Se -0.0929 2.2259 'International Tables Vol C Tables 4.2.6.8 and 6.1.1.4'
I I -0.4742 1.8119 'International Tables Vol C Tables 4.2.6.8 and 6.1.1.4'
Au Au -2.0133 8.8022 'International Tables Vol C Tables 4.2.6.8 and 6.1.1.4'

loop_
_geom_angle_atom_site_label_1
_geom_angle_atom_site_label_2
_geom_angle_atom_site_label_3
_geom_angle_site_symmetry_1
_geom_angle_site_symmetry_3
_geom_angle
_geom_angle_publ_flag
Se1 Au1 I1 . . 176.56(4) y
Se1 Au1 Au1 . 8 78.63(3) y
I1 Au1 Au1 . 8 103.36(2) y
C3 P1 C2 . . 112.3(5) y
C3 P1 C1 . . 107.7(5) y
C2 P1 C1 . . 113.0(5) y
C3 P1 Se1 . . 100.9(4) y
C2 P1 Se1 . . 112.8(4) y
C1 P1 Se1 . . 109.3(4) y
P1 Se1 Au1 . . 103.94(8) y
C13 C1 C12 . . 106.4(10) ?
C13 C1 C11 . . 110.7(10) ?
C12 C1 C11 . . 109.2(10) ?
C13 C1 P1 . . 111.3(8) ?
C12 C1 P1 . . 106.9(9) ?
C11 C1 P1 . . 112.1(8) ?
C23 C2 C22 . . 107.6(10) ?
C23 C2 C21 . . 110.0(9) ?
C22 C2 C21 . . 108.8(10) ?
C23 C2 P1 . . 111.6(8) ?
C22 C2 P1 . . 109.5(8) ?
C21 C2 P1 . . 109.2(8) ?
C31 C3 C32 . . 110.1(10) ?
C31 C3 P1 . . 119.8(8) ?
C32 C3 P1 . . 112.1(9) ?
C31 C3 H3 . . 104.4 ?
C32 C3 H3 . . 104.4 ?
P1 C3 H3 . . 104.4 ?
C1 C11 H11A . . 109.5 ?
C1 C11 H11B . . 109.5 ?
H11A C11 H11B . . 109.5 ?
C1 C11 H11C . . 109.5 ?
H11A C11 H11C . . 109.5 ?
H11B C11 H11C . . 109.5 ?
C1 C12 H12A . . 109.5 ?
C1 C12 H12B . . 109.5 ?
H12A C12 H12B . . 109.5 ?
C1 C12 H12C . . 109.5 ?
H12A C12 H12C . . 109.5 ?
H12B C12 H12C . . 109.5 ?
C1 C13 H13A . . 109.5 ?
C1 C13 H13B . . 109.5 ?
H13A C13 H13B . . 109.5 ?
C1 C13 H13C . . 109.5 ?
H13A C13 H13C . . 109.5 ?
H13B C13 H13C . . 109.5 ?
C2 C21 H21A . . 109.5 ?
C2 C21 H21B . . 109.5 ?
H21A C21 H21B . . 109.5 ?
C2 C21 H21C . . 109.5 ?
H21A C21 H21C . . 109.5 ?
H21B C21 H21C . . 109.5 ?
C2 C22 H22A . . 109.5 ?
C2 C22 H22B . . 109.5 ?
H22A C22 H22B . . 109.5 ?
C2 C22 H22C . . 109.5 ?
H22A C22 H22C . . 109.5 ?
H22B C22 H22C . . 109.5 ?
C2 C23 H23A . . 109.5 ?
C2 C23 H23B . . 109.5 ?
H23A C23 H23B . . 109.5 ?
C2 C23 H23C . . 109.5 ?
H23A C23 H23C . . 109.5 ?
H23B C23 H23C . . 109.5 ?
C3 C31 H31A . . 109.5 ?
C3 C31 H31B . . 109.5 ?
H31A C31 H31B . . 109.5 ?
C3 C31 H31C . . 109.5 ?
H31A C31 H31C . . 109.5 ?
H31B C31 H31C . . 109.5 ?
C3 C32 H32A . . 109.5 ?
C3 C32 H32B . . 109.5 ?
H32A C32 H32B . . 109.5 ?
C3 C32 H32C . . 109.5 ?
H32A C32 H32C . . 109.5 ?
H32B C32 H32C . . 109.5 ?

loop_
_geom_bond_atom_site_label_1
_geom_bond_atom_site_label_2
_geom_bond_site_symmetry_2
_geom_bond_distance
_geom_bond_publ_flag
Au1 Se1 . 2.4014(11) y
Au1 I1 . 2.5509(8) y
Au1 Au1 8 3.0914(8) y
P1 C3 . 1.856(11) ?
P1 C2 . 1.876(11) ?
P1 C1 . 1.878(11) ?
P1 Se1 . 2.198(3) y
C1 C13 . 1.542(17) ?
C1 C12 . 1.543(18) ?
C1 C11 . 1.561(17) ?
C2 C23 . 1.520(16) ?
C2 C22 . 1.526(17) ?
C2 C21 . 1.546(16) ?
C3 C31 . 1.537(16) ?
C3 C32 . 1.553(17) ?
C3 H3 . 1.0000 ?
C11 H11A . 0.9800 ?
C11 H11B . 0.9800 ?
C11 H11C . 0.9800 ?
C12 H12A . 0.9800 ?
C12 H12B . 0.9800 ?
C12 H12C . 0.9800 ?
C13 H13A . 0.9800 ?
C13 H13B . 0.9800 ?
C13 H13C . 0.9800 ?
C21 H21A . 0.9800 ?
C21 H21B . 0.9800 ?
C21 H21C . 0.9800 ?
C22 H22A . 0.9800 ?
C22 H22B . 0.9800 ?
C22 H22C . 0.9800 ?
C23 H23A . 0.9800 ?
C23 H23B . 0.9800 ?
C23 H23C . 0.9800 ?
C31 H31A . 0.9800 ?
C31 H31B . 0.9800 ?
C31 H31C . 0.9800 ?
C32 H32A . 0.9800 ?
C32 H32B . 0.9800 ?
C32 H32C . 0.9800 ?

loop_
_geom_hbond_atom_site_label_D
_geom_hbond_atom_site_label_H
_geom_hbond_atom_site_label_A
_geom_hbond_site_symmetry_A
_geom_hbond_distance_DH
_geom_hbond_distance_HA
_geom_hbond_distance_DA
_geom_hbond_angle_DHA
_geom_hbond_publ_flag
C23 H23C Au1 . 0.98 2.83 3.664(12) 143.5 yes
C32 H32B Se1 . 0.98 2.88 3.483(13) 120.6 yes
C11 H11C I1 5_545 0.98 3.22 4.088(13) 148.3 yes
C21 H21C I1 5 0.98 3.21 4.008(12) 140.0 yes
C22 H22C I1 5 0.98 3.30 4.183(12) 151.6 yes
C31 H31A I1 8_655 0.98 3.25 4.166(11) 155.8 yes
C31 H31A Au1 8_655 0.98 3.19 3.642(12) 110.2 yes

loop_
_geom_torsion_atom_site_label_1
_geom_torsion_atom_site_label_2
_geom_torsion_atom_site_label_3
_geom_torsion_atom_site_label_4
_geom_torsion_site_symmetry_1
_geom_torsion_site_symmetry_2
_geom_torsion_site_symmetry_3
_geom_torsion_site_symmetry_4
_geom_torsion
_geom_torsion_publ_flag
C3 P1 Se1 Au1 . . . . -169.6(4) y
C2 P1 Se1 Au1 . . . . -49.5(4) y
C1 P1 Se1 Au1 . . . . 77.1(4) y
C3 P1 C1 C13 . . . . -159.2(9) ?
I1 Au1 Au1 I1 . . 8 8 117.89(4) y
Se1 Au1 Au1 Se1 . . 8 8 123.62(6) y
I1 Au1 Au1 Se1 . . 8 8 -59.25(3) y
C2 P1 C1 C13 . . . . 76.2(10) ?
Se1 P1 C1 C13 . . . . -50.3(10) ?
C3 P1 C1 C12 . . . . -43.4(9) ?
C2 P1 C1 C12 . . . . -168.0(8) ?
Se1 P1 C1 C12 . . . . 65.5(9) ?
C3 P1 C1 C11 . . . . 76.3(10) ?
C2 P1 C1 C11 . . . . -48.4(10) ?
Se1 P1 C1 C11 . . . . -174.9(8) ?
C3 P1 C2 C23 . . . . -164.0(8) ?
C1 P1 C2 C23 . . . . -41.8(10) ?
Se1 P1 C2 C23 . . . . 82.8(8) ?
C3 P1 C2 C22 . . . . 77.0(9) ?
C1 P1 C2 C22 . . . . -160.9(8) ?
Se1 P1 C2 C22 . . . . -36.3(9) ?
C3 P1 C2 C21 . . . . -42.1(10) ?
C1 P1 C2 C21 . . . . 80.0(9) ?
Se1 P1 C2 C21 . . . . -155.4(7) ?
C2 P1 C3 C31 . . . . 74.6(11) ?
C1 P1 C3 C31 . . . . -50.5(11) ?
Se1 P1 C3 C31 . . . . -165.0(9) ?
C2 P1 C3 C32 . . . . -56.8(10) ?
C1 P1 C3 C32 . . . . 178.1(8) ?
Se1 P1 C3 C32 . . . . 63.6(8) ?
